data_7015037
loop_
_publ_author_name
'Shimazaki, Yuichi'
'Arai, Natsumi'
'Dunn, Tim J.'
'Yajima, Tatsuo'
'Tani, Fumito'
'Ramogida, Caterina F.'
'Storr, Tim'

_publ_section_title
;
 Influence of the chelate effect on the electronic structure of
 one-electron oxidized group 10 metal(ii)-(disalicylidene)diamine
 complexes
;
_journal_issue 11
_journal_name_full 'Dalton Transactions'
_journal_page_first 2469
_journal_paper_doi 10.1039/c0dt01574a
_journal_volume 40
_journal_year 2011
_chemical_formula_sum 'C33 H48 F6 N2 O2 Pd Sb'
_chemical_formula_weight 846.89
_space_group_IT_number 14
_symmetry_cell_setting monoclinic
_symmetry_Int_Tables_number 14
_symmetry_space_group_name_Hall '-P 2yab'
_symmetry_space_group_name_H-M 'P 1 21/a 1'
_audit_creation_date 'Mon Feb 16 09:51:56 2009'
_audit_creation_method 'by teXsan'
_cell_angle_alpha 90
_cell_angle_beta 109.816(2)
_cell_angle_gamma 90
_cell_formula_units_Z 4
_cell_length_a 11.6784(5)
_cell_length_b 17.5605(6)
_cell_length_c 18.3113(9)
_cell_measurement_reflns_used 20484
_cell_measurement_temperature 133.2
_cell_measurement_theta_max 27.5
_cell_measurement_theta_min 3.3
_cell_volume 3532.9(3)
_computing_cell_refinement PROCESS-AUTO
_computing_data_collection PROCESS-AUTO
_computing_data_reduction 'teXsan Ver. 1.11'
_computing_publication_material 'teXsan Ver. 1.11'
_computing_structure_refinement 'teXsan Ver. 1.10'
_computing_structure_solution SIR97
_diffrn_ambient_temperature 133(2)
_diffrn_detector_area_resol_mean 10.00
_diffrn_measured_fraction_theta_full 0.9933
_diffrn_measured_fraction_theta_max 0.9933
_diffrn_measurement_device_type 'Rigaku RAXIS-RAPID Imaging Plate'
_diffrn_measurement_method \w
_diffrn_radiation_type 'Mo K\a'
_diffrn_radiation_wavelength 0.7107
_diffrn_reflns_av_R_equivalents 0.056
_diffrn_reflns_limit_h_max 15
_diffrn_reflns_limit_h_min 0
_diffrn_reflns_limit_k_max 22
_diffrn_reflns_limit_k_min 0
_diffrn_reflns_limit_l_max 22
_diffrn_reflns_limit_l_min -23
_diffrn_reflns_number 31598
_diffrn_reflns_theta_full 27.48
_diffrn_reflns_theta_max 27.48
_exptl_absorpt_coefficient_mu 1.336
_exptl_absorpt_correction_T_max 0.983
_exptl_absorpt_correction_T_min 0.902
_exptl_absorpt_correction_type multi-scan
_exptl_absorpt_process_details '(Higashi, 1995)'
_exptl_crystal_colour green
_exptl_crystal_density_diffrn 1.592
_exptl_crystal_density_method 'not measured'
_exptl_crystal_description prism
_exptl_crystal_size_max 0.120
_exptl_crystal_size_mid 0.080
_exptl_crystal_size_min 0.020
_refine_diff_density_max 0.89
_refine_diff_density_min -0.91
_refine_ls_extinction_method none
_refine_ls_goodness_of_fit_ref 1.882
_refine_ls_hydrogen_treatment noref
_refine_ls_number_parameters 406
_refine_ls_number_reflns 8048
_refine_ls_R_factor_gt 0.0479
_refine_ls_shift/su_max 0.0010
_refine_ls_structure_factor_coef Fsqd
_refine_ls_weighting_details 'w = 1/[\s^2^(Fo^2^) + (0.05000(Max(Fo^2^,0) + 2Fc^2^)/3)^2^]'
_refine_ls_weighting_scheme calc
_refine_ls_wR_factor_ref 0.1586
_reflns_number_gt 6373
_reflns_number_total 8048
_reflns_threshold_expression F^2^>2.0\s(F^2^)
_cod_data_source_file C0DT01574A.TXT
_cod_data_source_block 4
_cod_original_formula_sum 'C33 H48 F6 N2 O2 Pd Sb '
_cod_database_code 7015037

loop_
_symmetry_equiv_pos_as_xyz
x,y,z
1/2-x,1/2+y,-z
-x,-y,-z
1/2+x,1/2-y,z

loop_
_atom_site_label
_atom_site_type_symbol
_atom_site_fract_x
_atom_site_fract_y
_atom_site_fract_z
_atom_site_U_iso_or_equiv
_atom_site_adp_type
_atom_site_occupancy
_atom_site_calc_flag
_atom_site_refinement_flags
_atom_site_disorder_assembly
_atom_site_disorder_group
Sb(1) Sb 0.73993(3) 0.04916(2) 1.01839(2) 0.0315(1) Uani 1.00 d . . .
Pd(1) Pd 0.73435(3) 0.20260(2) 0.77766(2) 0.0211(1) Uani 1.00 d . . .
F(1) F 0.8414(4) 0.0627(3) 1.1215(2) 0.055(1) Uani 1.00 d . . .
F(2) F 0.8588(4) -0.0162(3) 1.0045(3) 0.085(2) Uani 1.00 d . . .
F(3) F 0.6637(5) -0.0315(3) 1.0491(3) 0.088(2) Uani 1.00 d . . .
F(4) F 0.6273(3) 0.1164(2) 1.0342(2) 0.051(1) Uani 1.00 d . . .
F(5) F 0.8148(4) 0.1317(3) 0.9878(3) 0.067(1) Uani 1.00 d . . .
F(6) F 0.6422(3) 0.0362(2) 0.9149(2) 0.049(1) Uani 1.00 d . . .
O(1) O 0.6549(3) 0.1018(2) 0.7366(2) 0.0274(10) Uani 1.00 d . . .
O(2) O 0.5805(3) 0.2426(2) 0.7028(2) 0.0258(10) Uani 1.00 d . . .
N(1) N 0.8872(4) 0.1489(3) 0.8409(3) 0.023(1) Uani 1.00 d . . .
N(2) N 0.7857(4) 0.3054(3) 0.8210(3) 0.027(1) Uani 1.00 d . . .
C(1) C 0.6866(5) 0.0348(3) 0.7614(3) 0.024(1) Uani 1.00 d . . .
C(2) C 0.5994(5) -0.0275(3) 0.7379(4) 0.030(1) Uani 1.00 d . . .
C(3) C 0.6383(5) -0.0991(3) 0.7658(4) 0.032(2) Uani 1.00 d . . .
C(4) C 0.7578(5) -0.1168(3) 0.8154(3) 0.030(1) Uani 1.00 d . . .
C(5) C 0.8414(5) -0.0566(3) 0.8375(3) 0.028(1) Uani 1.00 d . . .
C(6) C 0.8069(5) 0.0178(3) 0.8133(3) 0.027(1) Uani 1.00 d . . .
C(7) C 0.8983(4) 0.0760(3) 0.8452(3) 0.025(1) Uani 1.00 d . . .
C(8) C 1.0012(5) 0.1887(3) 0.8889(4) 0.031(1) Uani 1.00 d . . .
C(9) C 1.0020(5) 0.2726(3) 0.8728(4) 0.033(2) Uani 1.00 d . . .
C(10) C 0.9010(5) 0.3148(4) 0.8871(4) 0.037(2) Uani 1.00 d . . .
C(11) C 0.7216(5) 0.3659(3) 0.7957(3) 0.028(1) Uani 1.00 d . . .
C(12) C 0.6126(5) 0.3758(3) 0.7316(3) 0.026(1) Uani 1.00 d . . .
C(13) C 0.5491(5) 0.3143(3) 0.6850(3) 0.024(1) Uani 1.00 d . . .
C(14) C 0.4452(5) 0.3309(3) 0.6176(3) 0.025(1) Uani 1.00 d . . .
C(15) C 0.4124(4) 0.4065(3) 0.6032(3) 0.025(1) Uani 1.00 d . . .
C(16) C 0.4727(5) 0.4688(3) 0.6491(3) 0.026(1) Uani 1.00 d . . .
C(17) C 0.5714(5) 0.4516(3) 0.7129(3) 0.025(1) Uani 1.00 d . . .
C(18) C 0.4679(5) -0.0126(4) 0.6860(4) 0.037(2) Uani 1.00 d . . .
C(19) C 0.4107(5) 0.0420(4) 0.7304(5) 0.044(2) Uani 1.00 d . . .
C(20) C 0.4647(6) 0.0198(4) 0.6090(4) 0.048(2) Uani 1.00 d . . .
C(21) C 0.3910(6) -0.0854(4) 0.6704(5) 0.055(2) Uani 1.00 d . . .
C(22) C 0.7891(5) -0.1967(3) 0.8482(4) 0.036(2) Uani 1.00 d . . .
C(23) C 0.9247(6) -0.2109(4) 0.8783(5) 0.047(2) Uani 1.00 d . . .
C(24) C 0.7394(6) -0.2015(4) 0.9167(5) 0.050(2) Uani 1.00 d . . .
C(25) C 0.7286(9) -0.2564(4) 0.7872(5) 0.079(3) Uani 1.00 d . . .
C(26) C 0.3746(4) 0.2666(3) 0.5637(3) 0.026(1) Uani 1.00 d . . .
C(27) C 0.3168(5) 0.2142(3) 0.6086(3) 0.032(2) Uani 1.00 d . . .
C(28) C 0.4621(5) 0.2211(4) 0.5323(3) 0.033(2) Uani 1.00 d . . .
C(29) C 0.2729(5) 0.2969(4) 0.4930(4) 0.037(2) Uani 1.00 d . . .
C(30) C 0.4273(5) 0.5503(3) 0.6262(3) 0.027(1) Uani 1.00 d . . .
C(31) C 0.4398(6) 0.5707(4) 0.5473(4) 0.042(2) Uani 1.00 d . . .
C(32) C 0.2909(5) 0.5562(4) 0.6168(4) 0.037(2) Uani 1.00 d . . .
C(33) C 0.4975(6) 0.6079(4) 0.6851(4) 0.042(2) Uani 1.00 d . . .
H(1) H 0.5808 -0.1404 0.7507 0.0383 Uiso 1.00 calc . . .
H(2) H 0.9226 -0.0663 0.8704 0.0339 Uiso 1.00 calc . . .
H(3) H 0.9781 0.0575 0.8719 0.0303 Uiso 1.00 calc . . .
H(4) H 1.0112 0.1830 0.9429 0.0382 Uiso 1.00 calc . . .
H(5) H 1.0699 0.1654 0.8805 0.0382 Uiso 1.00 calc . . .
H(6) H 1.0787 0.2937 0.9029 0.0410 Uiso 1.00 calc . . .
H(7) H 0.9936 0.2784 0.8185 0.0410 Uiso 1.00 calc . . .
H(8) H 0.9208 0.3675 0.8952 0.0446 Uiso 1.00 calc . . .
H(9) H 0.8905 0.2950 0.9335 0.0446 Uiso 1.00 calc . . .
H(10) H 0.7533 0.4120 0.8242 0.0334 Uiso 1.00 calc . . .
H(11) H 0.3428 0.4174 0.5585 0.0290 Uiso 1.00 calc . . .
H(12) H 0.6146 0.4920 0.7460 0.0287 Uiso 1.00 calc . . .
H(13) H 0.4563 0.0882 0.7441 0.0533 Uiso 1.00 calc . . .
H(14) H 0.3288 0.0536 0.7016 0.0533 Uiso 1.00 calc . . .
H(15) H 0.4122 0.0182 0.7790 0.0533 Uiso 1.00 calc . . .
H(16) H 0.5109 0.0662 0.6165 0.0575 Uiso 1.00 calc . . .
H(17) H 0.5025 -0.0156 0.5831 0.0575 Uiso 1.00 calc . . .
H(18) H 0.3847 0.0292 0.5758 0.0575 Uiso 1.00 calc . . .
H(19) H 0.3088 -0.0750 0.6420 0.0692 Uiso 1.00 calc . . .
H(20) H 0.4221 -0.1218 0.6431 0.0692 Uiso 1.00 calc . . .
H(21) H 0.3954 -0.1082 0.7195 0.0692 Uiso 1.00 calc . . .
H(22) H 0.9422 -0.2603 0.8998 0.0564 Uiso 1.00 calc . . .
H(23) H 0.9576 -0.2055 0.8373 0.0564 Uiso 1.00 calc . . .
H(24) H 0.9644 -0.1741 0.9179 0.0564 Uiso 1.00 calc . . .
H(25) H 0.7768 -0.1638 0.9549 0.0589 Uiso 1.00 calc . . .
H(26) H 0.6533 -0.1933 0.8985 0.0589 Uiso 1.00 calc . . .
H(27) H 0.7557 -0.2505 0.9405 0.0589 Uiso 1.00 calc . . .
H(28) H 0.6449 -0.2490 0.7646 0.0973 Uiso 1.00 calc . . .
H(29) H 0.7632 -0.2518 0.7440 0.0973 Uiso 1.00 calc . . .
H(30) H 0.7473 -0.3062 0.8066 0.0973 Uiso 1.00 calc . . .
H(31) H 0.2606 0.2415 0.6252 0.0382 Uiso 1.00 calc . . .
H(32) H 0.2770 0.1729 0.5763 0.0382 Uiso 1.00 calc . . .
H(33) H 0.3795 0.1939 0.6531 0.0382 Uiso 1.00 calc . . .
H(34) H 0.4197 0.1811 0.4996 0.0404 Uiso 1.00 calc . . .
H(35) H 0.4951 0.2545 0.5030 0.0404 Uiso 1.00 calc . . .
H(36) H 0.5277 0.2006 0.5742 0.0404 Uiso 1.00 calc . . .
H(37) H 0.2167 0.3259 0.5089 0.0455 Uiso 1.00 calc . . .
H(38) H 0.3078 0.3300 0.4640 0.0455 Uiso 1.00 calc . . .
H(39) H 0.2325 0.2565 0.4608 0.0455 Uiso 1.00 calc . . .
H(40) H 0.5221 0.5694 0.5503 0.0534 Uiso 1.00 calc . . .
H(41) H 0.3951 0.5338 0.5085 0.0534 Uiso 1.00 calc . . .
H(42) H 0.4061 0.6195 0.5305 0.0534 Uiso 1.00 calc . . .
H(43) H 0.2611 0.6066 0.6018 0.0442 Uiso 1.00 calc . . .
H(44) H 0.2435 0.5215 0.5781 0.0442 Uiso 1.00 calc . . .
H(45) H 0.2791 0.5443 0.6648 0.0442 Uiso 1.00 calc . . .
H(46) H 0.4914 0.5975 0.7348 0.0509 Uiso 1.00 calc . . .
H(47) H 0.5817 0.6078 0.6900 0.0509 Uiso 1.00 calc . . .
H(48) H 0.4663 0.6585 0.6700 0.0509 Uiso 1.00 calc . . .

loop_
_atom_site_aniso_label
_atom_site_aniso_U_11
_atom_site_aniso_U_22
_atom_site_aniso_U_33
_atom_site_aniso_U_12
_atom_site_aniso_U_13
_atom_site_aniso_U_23
Sb(1) 0.0301(2) 0.0306(2) 0.0258(2) 0.0005(2) -0.0010(2) 0.0024(2)
Pd(1) 0.0161(2) 0.0246(2) 0.0180(2) 0.0015(1) -0.0002(2) -0.0015(2)
F(1) 0.046(2) 0.078(3) 0.028(2) 0.000(2) -0.005(2) -0.002(2)
F(2) 0.070(3) 0.103(4) 0.062(3) 0.051(3) -0.005(3) -0.016(3)
F(3) 0.112(4) 0.056(3) 0.068(3) -0.035(3) -0.004(3) 0.029(3)
F(4) 0.052(2) 0.054(2) 0.048(2) 0.012(2) 0.017(2) -0.004(2)
F(5) 0.068(3) 0.085(3) 0.052(3) -0.035(3) 0.025(2) 0.003(2)
F(6) 0.042(2) 0.066(3) 0.029(2) 0.009(2) -0.001(2) -0.004(2)
O(1) 0.020(2) 0.024(2) 0.030(2) 0.000(2) -0.002(2) -0.002(2)
O(2) 0.020(2) 0.026(2) 0.024(2) 0.004(1) -0.002(2) 0.003(2)
N(1) 0.016(2) 0.031(2) 0.019(2) 0.004(2) 0.002(2) -0.002(2)
N(2) 0.024(2) 0.027(2) 0.020(2) -0.001(2) -0.004(2) -0.006(2)
C(1) 0.022(2) 0.025(3) 0.022(3) 0.004(2) 0.004(2) 0.001(2)
C(2) 0.023(3) 0.028(3) 0.034(3) -0.002(2) 0.003(2) -0.004(2)
C(3) 0.023(3) 0.035(3) 0.035(3) -0.003(2) 0.005(2) 0.000(3)
C(4) 0.031(3) 0.027(3) 0.030(3) -0.001(2) 0.009(2) -0.003(2)
C(5) 0.024(3) 0.029(3) 0.029(3) 0.001(2) 0.004(2) -0.001(2)
C(6) 0.021(2) 0.028(3) 0.028(3) -0.003(2) 0.005(2) 0.002(2)
C(7) 0.015(2) 0.033(3) 0.024(3) 0.005(2) 0.000(2) 0.002(2)
C(8) 0.018(2) 0.035(3) 0.031(3) 0.007(2) -0.004(2) 0.001(2)
C(9) 0.023(3) 0.028(3) 0.040(4) -0.004(2) -0.001(2) -0.008(3)
C(10) 0.025(3) 0.042(4) 0.031(3) 0.005(3) -0.007(2) -0.013(3)
C(11) 0.025(3) 0.025(3) 0.028(3) 0.001(2) 0.002(2) -0.006(2)
C(12) 0.024(3) 0.029(3) 0.021(3) 0.000(2) 0.005(2) -0.002(2)
C(13) 0.019(2) 0.027(3) 0.026(3) 0.002(2) 0.006(2) -0.005(2)
C(14) 0.022(2) 0.030(3) 0.022(3) -0.002(2) 0.003(2) 0.003(2)
C(15) 0.019(2) 0.029(3) 0.021(3) 0.005(2) 0.000(2) 0.003(2)
C(16) 0.023(3) 0.034(3) 0.020(3) -0.000(2) 0.007(2) 0.001(2)
C(17) 0.025(3) 0.025(3) 0.023(3) -0.002(2) 0.007(2) -0.005(2)
C(18) 0.022(3) 0.035(3) 0.041(4) -0.000(2) -0.005(3) -0.001(3)
C(19) 0.020(3) 0.043(4) 0.061(5) -0.000(3) 0.005(3) -0.000(3)
C(20) 0.039(4) 0.047(4) 0.040(4) 0.008(3) -0.010(3) -0.003(3)
C(21) 0.029(3) 0.036(4) 0.077(6) -0.009(3) -0.013(3) -0.005(4)
C(22) 0.029(3) 0.024(3) 0.047(4) 0.000(2) 0.001(3) 0.003(3)
C(23) 0.032(3) 0.031(3) 0.073(5) 0.008(3) 0.013(3) 0.018(3)
C(24) 0.043(4) 0.043(4) 0.062(5) -0.005(3) 0.015(3) 0.021(4)
C(25) 0.109(7) 0.020(4) 0.067(6) 0.003(4) -0.021(5) -0.013(3)
C(26) 0.019(2) 0.031(3) 0.022(3) 0.001(2) -0.001(2) -0.002(2)
C(27) 0.024(3) 0.038(3) 0.026(3) -0.004(2) -0.001(2) 0.001(2)
C(28) 0.032(3) 0.037(3) 0.026(3) -0.005(2) 0.005(2) -0.006(3)
C(29) 0.028(3) 0.043(4) 0.028(3) -0.000(3) -0.006(3) -0.001(3)
C(30) 0.030(3) 0.024(3) 0.029(3) 0.006(2) 0.011(2) 0.004(2)
C(31) 0.051(4) 0.041(4) 0.043(4) 0.010(3) 0.025(3) 0.008(3)
C(32) 0.030(3) 0.046(4) 0.033(3) 0.011(3) 0.008(3) 0.005(3)
C(33) 0.037(3) 0.033(3) 0.045(4) 0.001(3) -0.003(3) 0.009(3)

loop_
_atom_type_symbol
_atom_type_description
_atom_type_scat_dispersion_real
_atom_type_scat_dispersion_imag
_atom_type_scat_source
C C 0.003 0.002
;International Tables for Crystallography
(1992, Vol. C, Tables 4.2.6.8 and 6.1.1.1)
;
H H 0.000 0.000
;International Tables for Crystallography
(1992, Vol. C, Table 6.1.1.2)
;
O O 0.011 0.006
;International Tables for Crystallography
(1992, Vol. C, Tables 4.2.6.8 and 6.1.1.1)
;
N N 0.006 0.003
;International Tables for Crystallography
(1992, Vol. C, Tables 4.2.6.8 and 6.1.1.1)
;
Pd Pd -0.999 1.007
;International Tables for Crystallography
(1992, Vol. C, Tables 4.2.6.8 and 6.1.1.1)
;
Sb Sb -0.587 1.546
;International Tables for Crystallography
(1992, Vol. C, Tables 4.2.6.8 and 6.1.1.1)
;
F F 0.017 0.010
;International Tables for Crystallography
(1992, Vol. C, Tables 4.2.6.8 and 6.1.1.1)
;

loop_
_geom_angle_atom_site_label_1
_geom_angle_atom_site_label_2
_geom_angle_atom_site_label_3
_geom_angle
_geom_angle_site_symmetry_1
_geom_angle_site_symmetry_2
_geom_angle_site_symmetry_3
_geom_angle_publ_flag
F(1) Sb(1) F(2) 88.3(2) . . . yes
F(1) Sb(1) F(3) 89.8(2) . . . yes
F(1) Sb(1) F(4) 90.1(2) . . . yes
F(1) Sb(1) F(5) 90.2(2) . . . yes
F(1) Sb(1) F(6) 178.6(2) . . . yes
F(2) Sb(1) F(3) 91.5(3) . . . yes
F(2) Sb(1) F(4) 177.8(2) . . . yes
F(2) Sb(1) F(5) 89.5(3) . . . yes
F(2) Sb(1) F(6) 90.8(2) . . . yes
F(3) Sb(1) F(4) 90.0(3) . . . yes
F(3) Sb(1) F(5) 179.0(3) . . . yes
F(3) Sb(1) F(6) 91.3(2) . . . yes
F(4) Sb(1) F(5) 88.9(2) . . . yes
F(4) Sb(1) F(6) 90.8(2) . . . yes
F(5) Sb(1) F(6) 88.7(2) . . . yes
O(1) Pd(1) O(2) 81.9(1) . . . yes
O(1) Pd(1) N(1) 90.5(2) . . . yes
O(1) Pd(1) N(2) 170.1(2) . . . yes
O(2) Pd(1) N(1) 170.8(2) . . . yes
O(2) Pd(1) N(2) 92.0(2) . . . yes
N(1) Pd(1) N(2) 96.2(2) . . . yes
Pd(1) O(1) C(1) 129.6(3) . . . yes
Pd(1) O(2) C(13) 128.3(3) . . . yes
Pd(1) N(1) C(7) 123.7(3) . . . yes
Pd(1) N(1) C(8) 124.1(3) . . . yes
C(7) N(1) C(8) 112.2(4) . . . yes
Pd(1) N(2) C(10) 119.7(4) . . . yes
Pd(1) N(2) C(11) 123.1(3) . . . yes
C(10) N(2) C(11) 117.1(5) . . . yes
O(1) C(1) C(2) 120.1(4) . . . yes
O(1) C(1) C(6) 122.0(5) . . . yes
C(2) C(1) C(6) 117.9(5) . . . yes
C(1) C(2) C(3) 117.8(5) . . . yes
C(1) C(2) C(18) 120.6(5) . . . yes
C(3) C(2) C(18) 121.6(5) . . . yes
C(2) C(3) C(4) 124.7(5) . . . yes
C(3) C(4) C(5) 117.2(5) . . . yes
C(3) C(4) C(22) 120.5(5) . . . yes
C(5) C(4) C(22) 122.0(5) . . . yes
C(4) C(5) C(6) 121.1(5) . . . yes
C(1) C(6) C(5) 121.2(5) . . . yes
C(1) C(6) C(7) 122.8(5) . . . yes
C(5) C(6) C(7) 116.0(5) . . . yes
N(1) C(7) C(6) 129.2(5) . . . yes
N(1) C(8) C(9) 113.9(4) . . . yes
C(8) C(9) C(10) 113.3(5) . . . yes
N(2) C(10) C(9) 110.8(5) . . . yes
N(2) C(11) C(12) 130.2(5) . . . yes
C(11) C(12) C(13) 122.9(5) . . . yes
C(11) C(12) C(17) 116.8(5) . . . yes
C(13) C(12) C(17) 120.2(5) . . . yes
O(2) C(13) C(12) 122.1(5) . . . yes
O(2) C(13) C(14) 119.2(5) . . . yes
C(12) C(13) C(14) 118.7(5) . . . yes
C(13) C(14) C(15) 117.2(5) . . . yes
C(13) C(14) C(26) 120.9(5) . . . yes
C(15) C(14) C(26) 121.9(5) . . . yes
C(14) C(15) C(16) 125.5(5) . . . yes
C(15) C(16) C(17) 116.2(5) . . . yes
C(15) C(16) C(30) 120.2(5) . . . yes
C(17) C(16) C(30) 123.5(5) . . . yes
C(12) C(17) C(16) 122.2(5) . . . yes
C(2) C(18) C(19) 107.6(5) . . . yes
C(2) C(18) C(20) 110.3(5) . . . yes
C(2) C(18) C(21) 112.0(5) . . . yes
C(19) C(18) C(20) 112.3(6) . . . yes
C(19) C(18) C(21) 106.5(6) . . . yes
C(20) C(18) C(21) 108.2(6) . . . yes
C(4) C(22) C(23) 112.3(5) . . . yes
C(4) C(22) C(24) 105.3(5) . . . yes
C(4) C(22) C(25) 110.9(5) . . . yes
C(23) C(22) C(24) 109.2(6) . . . yes
C(23) C(22) C(25) 108.7(6) . . . yes
C(24) C(22) C(25) 110.3(6) . . . yes
C(14) C(26) C(27) 109.5(5) . . . yes
C(14) C(26) C(28) 109.7(4) . . . yes
C(14) C(26) C(29) 112.4(5) . . . yes
C(27) C(26) C(28) 110.8(5) . . . yes
C(27) C(26) C(29) 107.8(4) . . . yes
C(28) C(26) C(29) 106.6(5) . . . yes
C(16) C(30) C(31) 109.8(5) . . . yes
C(16) C(30) C(32) 109.9(5) . . . yes
C(16) C(30) C(33) 112.2(5) . . . yes
C(31) C(30) C(32) 107.5(5) . . . yes
C(31) C(30) C(33) 108.3(5) . . . yes
C(32) C(30) C(33) 108.9(5) . . . yes

loop_
_geom_bond_atom_site_label_1
_geom_bond_atom_site_label_2
_geom_bond_distance
_geom_bond_site_symmetry_1
_geom_bond_site_symmetry_2
_geom_bond_publ_flag
Sb(1) F(1) 1.874(4) . . yes
Sb(1) F(2) 1.884(4) . . yes
Sb(1) F(3) 1.859(5) . . yes
Sb(1) F(4) 1.862(4) . . yes
Sb(1) F(5) 1.873(4) . . yes
Sb(1) F(6) 1.865(4) . . yes
Pd(1) O(1) 2.022(4) . . yes
Pd(1) O(2) 1.982(3) . . yes
Pd(1) N(1) 2.004(4) . . yes
Pd(1) N(2) 1.981(4) . . yes
O(1) C(1) 1.269(6) . . yes
O(2) C(13) 1.322(6) . . yes
N(1) C(7) 1.286(7) . . yes
N(1) C(8) 1.497(7) . . yes
N(2) C(10) 1.483(7) . . yes
N(2) C(11) 1.291(7) . . yes
C(1) C(2) 1.457(7) . . yes
C(1) C(6) 1.436(7) . . yes
C(2) C(3) 1.375(8) . . yes
C(2) C(18) 1.530(7) . . yes
C(3) C(4) 1.417(8) . . yes
C(4) C(5) 1.403(8) . . yes
C(4) C(22) 1.521(8) . . yes
C(5) C(6) 1.395(8) . . yes
C(6) C(7) 1.450(7) . . yes
C(8) C(9) 1.504(8) . . yes
C(9) C(10) 1.490(9) . . yes
C(11) C(12) 1.419(7) . . yes
C(12) C(13) 1.420(7) . . yes
C(12) C(17) 1.419(8) . . yes
C(13) C(14) 1.436(7) . . yes
C(14) C(15) 1.382(8) . . yes
C(14) C(26) 1.541(7) . . yes
C(15) C(16) 1.414(8) . . yes
C(16) C(17) 1.368(8) . . yes
C(16) C(30) 1.533(8) . . yes
C(18) C(19) 1.547(10) . . yes
C(18) C(20) 1.51(1) . . yes
C(18) C(21) 1.533(9) . . yes
C(22) C(23) 1.511(8) . . yes
C(22) C(24) 1.55(1) . . yes
C(22) C(25) 1.520(9) . . yes
C(26) C(27) 1.535(8) . . yes
C(26) C(28) 1.554(8) . . yes
C(26) C(29) 1.526(7) . . yes
C(30) C(31) 1.541(9) . . yes
C(30) C(32) 1.547(8) . . yes
C(30) C(33) 1.503(8) . . yes
